data_7216063
loop_
_publ_author_name
'Copley, Royston C. B.'
'Deprez, Lucie S.'
'Lewis, Thomas C.'
'Price, Sarah L.'

_publ_section_title
;
 Computational prediction and X-ray determination of the crystal
 structures of 3-oxauracil and 5-hydroxyuracil---an informal blind test
;
_journal_issue 69
_journal_name_full CrystEngComm
_journal_page_first 421
_journal_paper_doi 10.1039/b504756k
_journal_volume 7
_journal_year 2005
_chemical_formula_moiety 'C4 H3 N O3'
_chemical_formula_sum 'C4 H3 N O3'
_chemical_formula_weight 113.07
_chemical_name_common 3-Oxauracil
_chemical_name_systematic
;
3-Oxauracil
;
_space_group_IT_number 14
_symmetry_cell_setting monoclinic
_symmetry_space_group_name_Hall '-P 2ybc'
_symmetry_space_group_name_H-M 'P 1 21/c 1'
_atom_sites_solution_hydrogens mixed
_atom_sites_solution_primary direct
_audit_creation_method SHELXL-97
_cell_angle_alpha 90.00
_cell_angle_beta 103.6430(10)
_cell_angle_gamma 90.00
_cell_formula_units_Z 4
_cell_length_a 7.7407(2)
_cell_length_b 5.54050(10)
_cell_length_c 10.4926(2)
_cell_measurement_temperature 150(2)
_cell_volume 437.303(16)
_computing_cell_refinement 'SMART V5.604 [NT] (Bruker, 2000)'
_computing_data_collection 'SMART V5.604 [NT] (Bruker, 2000)'
_computing_data_reduction 'SAINT+ V6.02A [NT] (Bruker, 1999)'
_computing_molecular_graphics 'SHELXTL V5.10 UNIX (Bruker, 1997)'
_computing_publication_material 'SHELXTL V6.10 UNIX (Bruker, 2001)'
_computing_structure_refinement 'SHELXTL V6.10 UNIX (Bruker, 2001)'
_computing_structure_solution 'SHELXTL V6.10 UNIX (Bruker, 2001)'
_diffrn_ambient_temperature 150(2)
_diffrn_measured_fraction_theta_full 0.978
_diffrn_measured_fraction_theta_max 0.978
_diffrn_measurement_device_type 'Bruker AXS SMART 6000'
_diffrn_measurement_method \w
_diffrn_radiation_collimation '0.8 mm double-pinhole'
_diffrn_radiation_monochromator 'graphite - parallel geometry'
_diffrn_radiation_source 'normal focus sealed tube'
_diffrn_radiation_type CuK\a
_diffrn_radiation_wavelength 1.54178
_diffrn_reflns_av_R_equivalents 0.0200
_diffrn_reflns_av_sigmaI/netI 0.0177
_diffrn_reflns_limit_h_max 9
_diffrn_reflns_limit_h_min -9
_diffrn_reflns_limit_k_max 6
_diffrn_reflns_limit_k_min -6
_diffrn_reflns_limit_l_max 12
_diffrn_reflns_limit_l_min -12
_diffrn_reflns_number 3872
_diffrn_reflns_theta_full 72.48
_diffrn_reflns_theta_max 72.48
_diffrn_reflns_theta_min 5.88
_exptl_absorpt_coefficient_mu 1.323
_exptl_absorpt_correction_T_max 0.9503
_exptl_absorpt_correction_T_min 0.7771
_exptl_absorpt_correction_type integration
_exptl_crystal_colour colourless
_exptl_crystal_density_diffrn 1.717
_exptl_crystal_density_method 'not measured'
_exptl_crystal_description plate
_exptl_crystal_F_000 232
_exptl_crystal_size_max 0.22
_exptl_crystal_size_mid 0.16
_exptl_crystal_size_min 0.04
_refine_diff_density_max 0.240
_refine_diff_density_min -0.172
_refine_diff_density_rms 0.043
_refine_ls_extinction_method none
_refine_ls_goodness_of_fit_ref 1.067
_refine_ls_hydrogen_treatment mixed
_refine_ls_matrix_type full
_refine_ls_number_parameters 77
_refine_ls_number_reflns 852
_refine_ls_number_restraints 0
_refine_ls_restrained_S_all 1.067
_refine_ls_R_factor_all 0.0324
_refine_ls_R_factor_gt 0.0299
_refine_ls_shift/su_max 0.000
_refine_ls_shift/su_mean 0.000
_refine_ls_structure_factor_coef Fsqd
_refine_ls_weighting_details 'calc w=1/[\s^2^(Fo^2^)+(0.0475P)^2^+0.1476P] where P=(Fo^2^+2Fc^2^)/3'
_refine_ls_weighting_scheme calc
_refine_ls_wR_factor_gt 0.0822
_refine_ls_wR_factor_ref 0.0849
_reflns_number_gt 783
_reflns_number_total 852
_reflns_threshold_expression >2sigma(I)
_cod_data_source_file b504756k.txt
_cod_data_source_block 3oxauracil
_cod_depositor_comments
;
The following automatic conversions were performed:

'_symmetry_cell_setting' value 'Monoclinic' changed to 'monoclinic'
according to
/usr/data/users/saulius/automatic-downloads/retrospective/RSC/lib/dictionaries/cif_core.dic
dictionary named 'cif_core.dic' version 2.4.2 from 2011-04-26.

Automatic conversion script
Id: cif_fix_values 2281 2013-09-26 08:29:07Z andrius 
;
_cod_original_sg_symbol_H-M 'P 21/c'
_cod_database_code 7216063
_computing_data_merging 'SHELXTL V6.10 UNIX (Bruker, 2001)'

loop_
_symmetry_equiv_pos_as_xyz
'x, y, z'
'-x, y+1/2, -z+1/2'
'-x, -y, -z'
'x, -y-1/2, z-1/2'

loop_
_atom_site_label
_atom_site_type_symbol
_atom_site_fract_x
_atom_site_fract_y
_atom_site_fract_z
_atom_site_U_iso_or_equiv
_atom_site_adp_type
_atom_site_occupancy
_atom_site_symmetry_multiplicity
_atom_site_calc_flag
_atom_site_refinement_flags
N1 N 0.34147(14) 0.28064(19) 0.48351(10) 0.0220(3) Uani 1 1 d .
H1 H 0.400(2) 0.186(3) 0.5452(19) 0.040(5) Uiso 1 1 d .
C2 C 0.34752(15) 0.2136(2) 0.36019(11) 0.0196(3) Uani 1 1 d .
O3 O 0.25732(10) 0.35568(15) 0.26087(8) 0.0206(3) Uani 1 1 d .
C4 C 0.15709(15) 0.5601(2) 0.27810(11) 0.0200(3) Uani 1 1 d .
C5 C 0.16533(16) 0.6255(2) 0.41136(12) 0.0205(3) Uani 1 1 d .
H5 H 0.1082 0.7679 0.4308 0.025 Uiso 1 1 calc R
C6 C 0.25421(15) 0.4843(2) 0.50823(11) 0.0211(3) Uani 1 1 d .
H6 H 0.2569 0.5262 0.5965 0.025 Uiso 1 1 calc R
O7 O 0.42643(12) 0.03986(17) 0.33256(8) 0.0271(3) Uani 1 1 d .
O8 O 0.07715(12) 0.65607(17) 0.17900(9) 0.0281(3) Uani 1 1 d .

loop_
_atom_site_aniso_label
_atom_site_aniso_U_11
_atom_site_aniso_U_22
_atom_site_aniso_U_33
_atom_site_aniso_U_23
_atom_site_aniso_U_13
_atom_site_aniso_U_12
N1 0.0249(5) 0.0237(5) 0.0166(5) 0.0032(4) 0.0031(4) 0.0031(4)
C2 0.0182(5) 0.0213(6) 0.0190(6) 0.0013(5) 0.0037(4) -0.0007(4)
O3 0.0225(4) 0.0241(5) 0.0159(4) 0.0017(3) 0.0060(3) 0.0031(3)
C4 0.0196(5) 0.0199(6) 0.0214(6) 0.0024(4) 0.0067(5) -0.0010(5)
C5 0.0223(5) 0.0186(6) 0.0221(6) -0.0001(4) 0.0082(5) 0.0000(4)
C6 0.0234(6) 0.0227(6) 0.0181(6) -0.0018(5) 0.0064(5) -0.0030(5)
O7 0.0303(5) 0.0270(5) 0.0238(5) -0.0013(4) 0.0058(4) 0.0083(4)
O8 0.0328(5) 0.0300(5) 0.0209(5) 0.0074(4) 0.0053(4) 0.0068(4)

loop_
_atom_type_symbol
_atom_type_description
_atom_type_scat_dispersion_real
_atom_type_scat_dispersion_imag
_atom_type_scat_source
C C 0.0181 0.0091 'International Tables Vol C Tables 4.2.6.8 and 6.1.1.4'
H H 0.0000 0.0000 'International Tables Vol C Tables 4.2.6.8 and 6.1.1.4'
N N 0.0311 0.0180 'International Tables Vol C Tables 4.2.6.8 and 6.1.1.4'
O O 0.0492 0.0322 'International Tables Vol C Tables 4.2.6.8 and 6.1.1.4'

loop_
_exptl_crystal_face_index_h
_exptl_crystal_face_index_k
_exptl_crystal_face_index_l
_exptl_crystal_face_perp_dist
1.00 0.00 0.00 0.0200
-1.00 0.00 0.00 0.0200
1.00 0.00 -2.00 0.0800
-1.00 0.00 2.00 0.0800
0.00 1.00 0.00 0.1100
0.00 -1.00 0.00 0.1100

loop_
_geom_angle_atom_site_label_1
_geom_angle_atom_site_label_2
_geom_angle_atom_site_label_3
_geom_angle
_geom_angle_publ_flag
C2 N1 C6 122.32(10) yes
C2 N1 H1 114.3(12) ?
C6 N1 H1 123.4(12) ?
O7 C2 N1 125.32(11) yes
O7 C2 O3 118.24(10) yes
N1 C2 O3 116.44(10) yes
C2 O3 C4 124.46(9) yes
O8 C4 O3 115.57(11) yes
O8 C4 C5 128.96(12) yes
O3 C4 C5 115.46(10) yes
C6 C5 C4 119.40(11) yes
C6 C5 H5 120.3 ?
C4 C5 H5 120.3 ?
C5 C6 N1 121.72(11) yes
C5 C6 H6 119.1 ?
N1 C6 H6 119.1 ?

loop_
_geom_bond_atom_site_label_1
_geom_bond_atom_site_label_2
_geom_bond_distance
_geom_bond_publ_flag
N1 C2 1.3576(16) yes
N1 C6 1.3709(16) yes
N1 H1 0.87(2) ?
C2 O7 1.2115(15) yes
C2 O3 1.3600(14) yes
O3 C4 1.4085(14) yes
C4 O8 1.2013(15) yes
C4 C5 1.4312(17) yes
C5 C6 1.3373(17) yes
C5 H5 0.9500 ?
C6 H6 0.9500 ?

loop_
_geom_hbond_atom_site_label_D
_geom_hbond_atom_site_label_H
_geom_hbond_atom_site_label_A
_geom_hbond_distance_DH
_geom_hbond_distance_HA
_geom_hbond_distance_DA
_geom_hbond_angle_DHA
_geom_hbond_site_symmetry_A
N1 H1 O7 0.87(2) 2.05(2) 2.9103(14) 168.9(17) 3_656
C6 H6 O7 0.95 2.54 3.3520(14) 143.4 4_566
C6 H6 O8 0.95 2.52 3.1965(15) 128.2 4_576

loop_
_geom_torsion_atom_site_label_1
_geom_torsion_atom_site_label_2
_geom_torsion_atom_site_label_3
_geom_torsion_atom_site_label_4
_geom_torsion
_geom_torsion_publ_flag
C6 N1 C2 O7 177.83(11) yes
C6 N1 C2 O3 -1.97(17) yes
O7 C2 O3 C4 178.68(10) yes
N1 C2 O3 C4 -1.50(16) yes
C2 O3 C4 O8 -175.64(10) yes
C2 O3 C4 C5 4.66(16) yes
O8 C4 C5 C6 175.82(12) yes
O3 C4 C5 C6 -4.52(16) yes
C4 C5 C6 N1 1.51(18) yes
C2 N1 C6 C5 1.96(18) yes
